data_1001038
loop_
_publ_author_name
'Cousson, A'
'Tabuteau, A'
'Pages, M'
'Gasperin, M'

_publ_section_title 'Disodium uranium(IV) fluoride'
_journal_coden_ASTM ACBCAR
_journal_name_full 'Acta Crystallographica B (24,1968-38,1982)'
_journal_page_first 1198
_journal_page_last 1200
_journal_paper_doi 10.1107/S0567740879005872
_journal_volume 35
_journal_year 1979
_chemical_formula_structural 'Na2 U F6'
_chemical_formula_sum 'F6 Na2 U'
_chemical_name_systematic 'Disodium uranium fluoride - $-delta'
_space_group_IT_number 143
_symmetry_cell_setting trigonal
_symmetry_Int_Tables_number 143
_symmetry_space_group_name_Hall 'P 3'
_symmetry_space_group_name_H-M 'P 3'
_cell_angle_alpha 90
_cell_angle_beta 90
_cell_angle_gamma 120
_cell_formula_units_Z 2
_cell_length_a 6.112(2)
_cell_length_b 6.112(2)
_cell_length_c 7.240(2)
_cell_volume 234.2
_exptl_crystal_density_meas 5.64
_refine_ls_R_factor_all 0.098
_cod_database_code 1001038

loop_
_symmetry_equiv_pos_as_xyz
x,y,z
-y,x-y,z
y-x,-x,z

loop_
_atom_site_label
_atom_site_type_symbol
_atom_site_symmetry_multiplicity
_atom_site_Wyckoff_symbol
_atom_site_fract_x
_atom_site_fract_y
_atom_site_fract_z
_atom_site_occupancy
_atom_site_attached_hydrogens
_atom_site_calc_flag
U1 U4+ 1 b 0.3333 0.6666 0.8579 1. 0 d
U2 U4+ 1 c 0.6666 0.3333 0.1394(1) 1. 0 d
Na1 Na1+ 1 a 0. 0. 0.0313(26) 1. 0 d
Na2 Na1+ 1 a 0. 0. 0.5111(41) 1. 0 d
Na3 Na1+ 1 b 0.3333 0.6667 0.4141(19) 1. 0 d
Na4 Na1+ 1 c 0.6667 0.3333 0.6213(19) 1. 0 d
F1 F1- 3 d 0.3166(22) 0.9191(21) 0.1083(15) 1. 0 d
F2 F1- 3 d 0.7157(24) 0.0911(24) 0.3459(16) 1. 0 d
F3 F1- 3 d 0.0924(34) 0.3946(34) 0.6354(25) 1. 0 d
F4 F1- 3 d 0.6991(35) 0.0800(33) 0.9029(23) 1. 0 d

loop_
_atom_type_symbol
_atom_type_oxidation_number
U4+ 4.000
Na1+ 1.000
F1- -1.000
